data_7103705
loop_
_publ_author_name
'Haldar, Debasish'
'Banerjee, Arijit'
'Drew, Michael G. B.'
'Das, Apurba Kumar'
'Banerjee, Arindam'

_publ_section_title
;
 First crystallographic signature of an acyclic peptide nanorod: molecular
 mechanism of nanorod formation by a self-assembled tetrapeptide
;
_journal_coden_ASTM CHCOFS
_journal_issue 12
_journal_name_full
;
 Chemical Communications (Cambridge, United Kingdom)
;
_journal_page_first 1406
_journal_page_last 1407
_journal_paper_doi 10.1039/b302472p
_journal_year 2003
_chemical_formula_sum 'C22 H40 N4 O7'
_chemical_formula_weight 472.58
_space_group_IT_number 19
_symmetry_cell_setting orthorhombic
_symmetry_space_group_name_Hall 'P 2ac 2ab'
_symmetry_space_group_name_H-M 'P 21 21 21'
_atom_sites_solution_hydrogens geom
_atom_sites_solution_primary direct
_atom_sites_solution_secondary difmap
_audit_creation_method SHELXL-97
_cell_angle_alpha 90.00
_cell_angle_beta 90.00
_cell_angle_gamma 90.00
_cell_formula_units_Z 4
_cell_length_a 9.167(15)
_cell_length_b 15.61(2)
_cell_length_c 19.07(3)
_cell_measurement_temperature 293(2)
_cell_volume 2729(7)
_computing_cell_refinement XDS
_computing_data_collection 'XDS (Kabsch, 1991)'
_computing_data_reduction XDS
_computing_molecular_graphics PLATON(Spek,1994)
_computing_structure_refinement 'SHELXL-93 (Sheldrick, 1993)'
_computing_structure_solution 'SHELXS-86 (Sheldrick, 1990)'
_diffrn_ambient_temperature 293(2)
_diffrn_measurement_device 'Marresearch Image Plate'
_diffrn_measurement_method '95 frames at 2^o intervals, counting time 2 min.'
_diffrn_radiation_monochromator graphite
_diffrn_radiation_source 'fine-focus sealed tube'
_diffrn_radiation_type MoK\a
_diffrn_radiation_wavelength 0.71073
_diffrn_reflns_av_R_equivalents 0.0342
_diffrn_reflns_av_sigmaI/netI 0.0677
_diffrn_reflns_limit_h_max 11
_diffrn_reflns_limit_h_min 0
_diffrn_reflns_limit_k_max 17
_diffrn_reflns_limit_k_min -17
_diffrn_reflns_limit_l_max 23
_diffrn_reflns_limit_l_min -23
_diffrn_reflns_number 8809
_diffrn_reflns_theta_max 26.01
_diffrn_reflns_theta_min 2.58
_exptl_absorpt_coefficient_mu 0.086
_exptl_absorpt_correction_type none
_exptl_crystal_colour white
_exptl_crystal_density_diffrn 1.150
_exptl_crystal_density_method 'not measured'
_exptl_crystal_description needle
_exptl_crystal_F_000 1024
_exptl_crystal_size_max 0.30
_exptl_crystal_size_mid 0.10
_exptl_crystal_size_min 0.08
_refine_diff_density_max 0.190
_refine_diff_density_min -0.212
_refine_diff_density_rms 0.044
_refine_ls_abs_structure_details 'Flack H D (1983), Acta Cryst. A39, 876-881'
_refine_ls_abs_structure_Flack 1(2)
_refine_ls_extinction_coef 0.011(2)
_refine_ls_extinction_expression Fc^*^=kFc[1+0.001xFc^2^\l^3^/sin(2\q)]^-1/4^
_refine_ls_extinction_method SHELXL
_refine_ls_goodness_of_fit_ref 0.948
_refine_ls_hydrogen_treatment mixed
_refine_ls_matrix_type full
_refine_ls_number_parameters 309
_refine_ls_number_reflns 4787
_refine_ls_number_restraints 0
_refine_ls_restrained_S_all 0.948
_refine_ls_R_factor_all 0.1414
_refine_ls_R_factor_gt 0.0662
_refine_ls_shift/su_max 0.013
_refine_ls_shift/su_mean 0.001
_refine_ls_structure_factor_coef Fsqd
_refine_ls_weighting_details 'w=1/[\s^2^(Fo^2^)+(0.1216P)^2^+0.0000P] where P=(Fo^2^+2Fc^2^)/3'
_refine_ls_weighting_scheme calc
_refine_ls_wR_factor_gt 0.1659
_refine_ls_wR_factor_ref 0.1974
_reflns_number_gt 2613
_reflns_number_total 4787
_reflns_threshold_expression >2sigma(I)
_cod_data_source_file b302472p.txt
_cod_data_source_block 1
_cod_depositor_comments
;
The following automatic conversions were performed:

'_refine_ls_weighting_scheme' value 'calc
w=1/[\s^2^(Fo^2^)+(0.1216P)^2^+0.0000P] where P=(Fo^2^+2Fc^2^)/3' was
changed to 'calc'. New tag '_refine_ls_weighting_details' was
created. The value of the new tag was set to
'w=1/[\s^2^(Fo^2^)+(0.1216P)^2^+0.0000P] where P=(Fo^2^+2Fc^2^)/3'.

Automatic conversion script
Id: cif_fix_values 3143 2015-03-26 13:38:13Z robertas 
;
_cod_original_sg_symbol_H-M P212121
_cod_database_code 7103705

loop_
_symmetry_equiv_pos_as_xyz
'x, y, z'
'-x, y+1/2, -z+1/2'
'x+1/2, -y+1/2, -z'
'-x+1/2, -y, z+1/2'

loop_
_atom_site_label
_atom_site_type_symbol
_atom_site_fract_x
_atom_site_fract_y
_atom_site_fract_z
_atom_site_U_iso_or_equiv
_atom_site_adp_type
_atom_site_occupancy
_atom_site_calc_flag
_atom_site_refinement_flags
_atom_site_disorder_assembly
_atom_site_disorder_group
C2 C 1.1837(7) 0.2733(3) 0.1053(3) 0.0765(16) Uani 1 d . . .
O1 O 1.2912(5) 0.3286(3) 0.1208(2) 0.0986(13) Uani 1 d . . .
C1 C 1.3401(11) 0.3290(6) 0.1919(4) 0.146(3) Uani 1 d . . .
H1A H 1.4062 0.3759 0.1989 0.175 Uiso 1 calc R . .
H1B H 1.3891 0.2761 0.2020 0.175 Uiso 1 calc R . .
H1C H 1.2578 0.3353 0.2227 0.175 Uiso 1 calc R . .
O2 O 1.1344(5) 0.2245(2) 0.1474(2) 0.1134(15) Uani 1 d . . .
C3 C 1.1369(8) 0.2831(3) 0.0304(3) 0.0926(18) Uani 1 d . . .
H3A H 1.0383 0.2614 0.0255 0.111 Uiso 1 calc R . .
H3B H 1.1999 0.2484 0.0011 0.111 Uiso 1 calc R . .
C4 C 1.1411(8) 0.3756(3) 0.0039(3) 0.0851(17) Uani 1 d . . .
H4A H 1.2383 0.3986 0.0108 0.102 Uiso 1 calc R . .
H4B H 1.1206 0.3761 -0.0460 0.102 Uiso 1 calc R . .
N5 N 1.0365(6) 0.4299(2) 0.0397(2) 0.0694(11) Uani 1 d . . .
H5 H 1.0651 0.4622 0.0736 0.083 Uiso 1 calc R . .
C6 C 0.8957(8) 0.4302(3) 0.0205(2) 0.0725(15) Uani 1 d . . .
O6 O 0.8507(6) 0.3868(2) -0.0302(2) 0.1043(14) Uani 1 d . . .
C7 C 0.7889(6) 0.4901(3) 0.0585(2) 0.0686(14) Uani 1 d . . .
C71 C 0.6381(7) 0.4480(4) 0.0619(3) 0.0972(18) Uani 1 d . . .
H71A H 0.6088 0.4308 0.0157 0.117 Uiso 1 calc R . .
H71B H 0.5687 0.4882 0.0803 0.117 Uiso 1 calc R . .
H71C H 0.6423 0.3987 0.0919 0.117 Uiso 1 calc R . .
C72 C 0.7782(8) 0.5713(3) 0.0137(3) 0.0890(18) Uani 1 d . . .
H72A H 0.7464 0.5565 -0.0327 0.107 Uiso 1 calc R . .
H72B H 0.8721 0.5983 0.0112 0.107 Uiso 1 calc R . .
H72C H 0.7093 0.6101 0.0345 0.107 Uiso 1 calc R . .
N8 N 0.8413(4) 0.5167(2) 0.12867(16) 0.0555(9) Uani 1 d . . .
H8 H 0.8625 0.5698 0.1347 0.067 Uiso 1 calc R . .
C9 C 0.8582(5) 0.4637(2) 0.1836(2) 0.0542(11) Uani 1 d . . .
O9 O 0.8439(4) 0.38477(16) 0.17902(14) 0.0674(9) Uani 1 d . . .
C10 C 0.8931(5) 0.5049(2) 0.2545(2) 0.0472(10) Uani 1 d . . .
H10 H 0.9563 0.4650 0.2800 0.057 Uiso 1 calc R . .
N11 N 0.9714(4) 0.58511(19) 0.24882(18) 0.0511(9) Uani 1 d . . .
H11 H 0.9341 0.6305 0.2670 0.061 Uiso 1 calc R . .
C100 C 0.7543(5) 0.5179(3) 0.2996(2) 0.0575(12) Uani 1 d . . .
H100 H 0.7850 0.5460 0.3432 0.069 Uiso 1 calc R . .
C12 C 1.1008(5) 0.5907(3) 0.2159(2) 0.0542(11) Uani 1 d . . .
O12 O 1.1585(4) 0.52879(17) 0.18643(16) 0.0662(9) Uani 1 d . . .
C13 C 1.1801(5) 0.6768(2) 0.2214(2) 0.0536(11) Uani 1 d . . .
C131 C 1.2457(6) 0.6814(3) 0.2958(3) 0.0744(15) Uani 1 d . . .
H13A H 1.3088 0.6332 0.3032 0.089 Uiso 1 calc R . .
H13B H 1.1685 0.6804 0.3298 0.089 Uiso 1 calc R . .
H13C H 1.3005 0.7334 0.3007 0.089 Uiso 1 calc R . .
C132 C 1.2981(6) 0.6834(3) 0.1649(3) 0.0771(15) Uani 1 d . . .
H13D H 1.3615 0.6346 0.1679 0.093 Uiso 1 calc R . .
H13E H 1.3538 0.7348 0.1720 0.093 Uiso 1 calc R . .
H13F H 1.2532 0.6850 0.1195 0.093 Uiso 1 calc R . .
N14 N 1.0749(4) 0.74749(19) 0.21500(18) 0.0521(9) Uani 1 d . . .
H14 H 1.0709 0.7855 0.2476 0.063 Uiso 1 calc R . .
C15 C 0.9844(5) 0.7546(2) 0.1595(2) 0.0529(11) Uani 1 d . . .
O15 O 0.9658(4) 0.69914(18) 0.11542(15) 0.0677(9) Uani 1 d . . .
O16 O 0.9173(4) 0.83300(17) 0.15963(14) 0.0616(9) Uani 1 d . . .
C17 C 0.8097(6) 0.8558(3) 0.1049(2) 0.0641(13) Uani 1 d . . .
C171 C 0.7693(8) 0.9490(3) 0.1252(3) 0.098(2) Uani 1 d . . .
H17A H 0.6885 0.9680 0.0972 0.117 Uiso 1 calc R . .
H17B H 0.8516 0.9858 0.1171 0.117 Uiso 1 calc R . .
H17C H 0.7430 0.9511 0.1739 0.117 Uiso 1 calc R . .
C172 C 0.8786(9) 0.8522(5) 0.0323(3) 0.114(2) Uani 1 d . . .
H17D H 0.8154 0.8796 -0.0010 0.137 Uiso 1 calc R . .
H17E H 0.8929 0.7935 0.0189 0.137 Uiso 1 calc R . .
H17F H 0.9710 0.8811 0.0331 0.137 Uiso 1 calc R . .
C173 C 0.6766(6) 0.7974(3) 0.1099(3) 0.0888(16) Uani 1 d . . .
H17G H 0.7059 0.7391 0.1022 0.107 Uiso 1 calc R . .
H17H H 0.6064 0.8137 0.0750 0.107 Uiso 1 calc R . .
H17I H 0.6338 0.8026 0.1556 0.107 Uiso 1 calc R . .
C101 C 0.6433(6) 0.5779(4) 0.2638(3) 0.0893(17) Uani 1 d . . .
H1A' H 0.6918 0.6294 0.2490 0.107 Uiso 1 calc R . .
H1B' H 0.5671 0.5921 0.2963 0.107 Uiso 1 calc R . .
H1C' H 0.6020 0.5496 0.2237 0.107 Uiso 1 calc R . .
C102 C 0.6851(7) 0.4325(3) 0.3202(3) 0.0801(15) Uani 1 d . . .
H2A H 0.6045 0.4427 0.3513 0.096 Uiso 1 calc R . .
H2B H 0.7563 0.3975 0.3435 0.096 Uiso 1 calc R . .
H2C H 0.6511 0.4036 0.2789 0.096 Uiso 1 calc R . .

loop_
_atom_site_aniso_label
_atom_site_aniso_U_11
_atom_site_aniso_U_22
_atom_site_aniso_U_33
_atom_site_aniso_U_23
_atom_site_aniso_U_13
_atom_site_aniso_U_12
C2 0.085(4) 0.045(3) 0.099(4) 0.012(2) 0.021(3) 0.015(3)
O1 0.123(4) 0.100(3) 0.073(2) 0.0172(19) 0.006(2) -0.017(3)
C1 0.155(8) 0.175(8) 0.107(6) 0.028(5) -0.020(6) -0.015(7)
O2 0.122(4) 0.081(3) 0.137(3) 0.047(2) 0.044(3) 0.011(2)
C3 0.125(5) 0.059(3) 0.094(4) -0.008(2) 0.010(4) 0.020(3)
C4 0.119(5) 0.063(3) 0.073(3) 0.009(2) 0.025(3) 0.016(3)
N5 0.087(3) 0.053(2) 0.069(3) -0.0050(16) -0.005(2) -0.003(2)
C6 0.108(5) 0.045(3) 0.065(3) -0.0054(19) -0.004(3) -0.005(3)
O6 0.146(4) 0.084(2) 0.083(2) -0.0348(18) -0.024(3) -0.002(3)
C7 0.092(4) 0.046(3) 0.069(3) -0.0079(19) -0.023(3) -0.003(2)
C71 0.096(5) 0.100(4) 0.095(4) -0.019(3) -0.021(4) -0.004(4)
C72 0.134(5) 0.071(3) 0.062(3) -0.007(2) -0.033(3) 0.016(3)
N8 0.075(3) 0.0377(17) 0.0539(19) -0.0003(14) -0.0049(19) 0.0015(16)
C9 0.066(3) 0.035(2) 0.062(3) -0.0051(16) 0.003(2) -0.0048(18)
O9 0.100(3) 0.0375(18) 0.0647(18) -0.0058(11) -0.0035(18) -0.0061(15)
C10 0.052(3) 0.041(2) 0.048(2) -0.0012(15) -0.003(2) 0.0027(17)
N11 0.060(3) 0.0346(17) 0.059(2) -0.0050(13) 0.0013(19) 0.0018(15)
C100 0.057(3) 0.054(3) 0.062(3) -0.0057(19) 0.004(2) -0.001(2)
C12 0.059(3) 0.046(2) 0.057(2) -0.0087(17) -0.004(2) 0.008(2)
O12 0.066(2) 0.0432(16) 0.090(2) -0.0104(13) 0.0113(18) 0.0083(14)
C13 0.049(3) 0.037(2) 0.075(3) -0.0005(16) 0.000(2) 0.0066(18)
C131 0.073(4) 0.053(3) 0.097(4) -0.007(2) -0.024(3) 0.010(2)
C132 0.066(3) 0.055(3) 0.111(4) -0.001(2) 0.028(3) 0.006(2)
N14 0.055(3) 0.0379(18) 0.063(2) -0.0068(14) -0.0065(19) 0.0065(14)
C15 0.061(3) 0.036(2) 0.062(3) 0.0001(18) 0.001(2) 0.0010(19)
O15 0.089(2) 0.0476(16) 0.067(2) -0.0125(13) -0.0119(18) 0.0046(15)
O16 0.075(2) 0.0456(17) 0.0638(18) -0.0015(12) -0.0154(16) 0.0106(14)
C17 0.070(4) 0.056(3) 0.066(3) 0.0054(19) -0.020(3) 0.004(2)
C171 0.118(5) 0.053(3) 0.122(5) 0.007(3) -0.035(4) 0.024(3)
C172 0.125(6) 0.143(6) 0.073(4) 0.035(3) -0.002(4) 0.007(5)
C173 0.077(4) 0.076(3) 0.114(4) -0.009(3) -0.014(4) -0.002(3)
C101 0.059(4) 0.096(4) 0.113(4) 0.003(3) -0.006(3) 0.016(3)
C102 0.085(4) 0.074(3) 0.081(3) -0.003(2) 0.011(3) -0.009(3)

loop_
_atom_type_symbol
_atom_type_description
_atom_type_scat_dispersion_real
_atom_type_scat_dispersion_imag
_atom_type_scat_source
C C 0.0033 0.0016 'International Tables Vol C Tables 4.2.6.8 and 6.1.1.4'
H H 0.0000 0.0000 'International Tables Vol C Tables 4.2.6.8 and 6.1.1.4'
N N 0.0061 0.0033 'International Tables Vol C Tables 4.2.6.8 and 6.1.1.4'
O O 0.0106 0.0060 'International Tables Vol C Tables 4.2.6.8 and 6.1.1.4'

loop_
_geom_angle_atom_site_label_1
_geom_angle_atom_site_label_2
_geom_angle_atom_site_label_3
_geom_angle
_geom_angle_site_symmetry_1
_geom_angle_site_symmetry_3
_geom_angle_publ_flag
O2 C2 O1 122.6(6) . . ?
O2 C2 C3 126.6(6) . . ?
O1 C2 C3 110.7(5) . . ?
C2 O1 C1 116.2(5) . . ?
C2 C3 C4 113.8(4) . . ?
N5 C4 C3 112.3(5) . . ?
C6 N5 C4 120.6(4) . . ?
O6 C6 N5 121.8(5) . . ?
O6 C6 C7 119.0(6) . . ?
N5 C6 C7 119.1(4) . . ?
N8 C7 C72 107.0(3) . . ?
N8 C7 C6 112.9(4) . . ?
C72 C7 C6 106.3(4) . . ?
N8 C7 C71 112.0(4) . . ?
C72 C7 C71 108.7(5) . . ?
C6 C7 C71 109.6(4) . . ?
C9 N8 C7 124.7(3) . . ?
O9 C9 N8 123.0(4) . . ?
O9 C9 C10 120.1(4) . . ?
N8 C9 C10 116.9(3) . . ?
N11 C10 C9 113.7(3) . . ?
N11 C10 C100 109.6(3) . . ?
C9 C10 C100 111.9(4) . . ?
C12 N11 C10 121.9(3) . . ?
C102 C100 C101 111.7(4) . . ?
C102 C100 C10 111.7(4) . . ?
C101 C100 C10 112.0(4) . . ?
O12 C12 N11 122.6(4) . . ?
O12 C12 C13 120.9(4) . . ?
N11 C12 C13 116.3(3) . . ?
N14 C13 C132 110.8(3) . . ?
N14 C13 C12 110.0(4) . . ?
C132 C13 C12 110.3(3) . . ?
N14 C13 C131 107.3(3) . . ?
C132 C13 C131 111.6(4) . . ?
C12 C13 C131 106.8(3) . . ?
C15 N14 C13 122.0(3) . . ?
O15 C15 N14 124.7(4) . . ?
O15 C15 O16 125.0(4) . . ?
N14 C15 O16 110.4(3) . . ?
C15 O16 C17 120.8(3) . . ?
O16 C17 C172 110.9(5) . . ?
O16 C17 C173 110.2(4) . . ?
C172 C17 C173 111.5(4) . . ?
O16 C17 C171 102.0(4) . . ?
C172 C17 C171 111.2(4) . . ?
C173 C17 C171 110.8(5) . . ?

loop_
_geom_bond_atom_site_label_1
_geom_bond_atom_site_label_2
_geom_bond_distance
_geom_bond_site_symmetry_2
_geom_bond_publ_flag
C2 O2 1.195(6) . ?
C2 O1 1.343(7) . ?
C2 C3 1.499(8) . ?
O1 C1 1.428(8) . ?
C3 C4 1.529(7) . ?
C4 N5 1.450(7) . ?
N5 C6 1.342(7) . ?
C6 O6 1.249(6) . ?
C6 C7 1.535(8) . ?
C7 N8 1.482(6) . ?
C7 C72 1.532(7) . ?
C7 C71 1.531(8) . ?
N8 C9 1.343(5) . ?
C9 O9 1.242(5) . ?
C9 C10 1.532(6) . ?
C10 N11 1.447(5) . ?
C10 C100 1.550(6) . ?
N11 C12 1.345(6) . ?
C100 C102 1.528(7) . ?
C100 C101 1.543(7) . ?
C12 O12 1.236(5) . ?
C12 C13 1.531(6) . ?
C13 N14 1.471(5) . ?
C13 C132 1.530(7) . ?
C13 C131 1.542(7) . ?
N14 C15 1.349(5) . ?
C15 O15 1.218(5) . ?
C15 O16 1.370(5) . ?
O16 C17 1.480(5) . ?
C17 C172 1.522(8) . ?
C17 C173 1.526(8) . ?
C17 C171 1.551(7) . ?

loop_
_cod_related_entry_id
_cod_related_entry_database
_cod_related_entry_code
1 ChemSpider 21198879
